data_2012771
loop_
_publ_author_name
'Deschamps, Jeffrey R.'
'George, Clifford'
'Flippen-Anderson, Judith L.'

_publ_section_title
;(1<i>R</i>)-2-[(3<i>R</i>,4<i>S</i>)-3-Methyl-4-(<i>N</i>-phenyl-<i>N</i>-propionylamino)piperidin-1-yl]-1-phenylethyl
 <i>p</i>-bromobenzoate and
 <i>N</i>-{(3<i>R</i>,4<i>S</i>)-1-[(2<i>S</i>)-2-(4-bromophenyl)-2-hydroxyethyl]-3-methyl-piperidin-4-yl}-<i>N</i>-phenylacrylamide
;
_journal_issue 6
_journal_name_full 'Acta Crystallographica Section C'
_journal_page_first o362
_journal_page_last o364
_journal_paper_doi 10.1107/S0108270102006443
_journal_volume 58
_journal_year 2002
_chemical_formula_iupac 'C23 H27 Br N2 O2'
_chemical_formula_moiety 'C23 H27 Br N2 O2'
_chemical_formula_sum 'C23 H27 Br N2 O2'
_chemical_formula_weight 443.38
_chemical_name_systematic
;
N-{(3R,4S)1-[(2S)-2-(4-bromophenyl)-2-hydroxyethyl]-3-methyl-4-pyridyl}-
N-phenylpropenamide
;
_space_group_IT_number 19
_symmetry_cell_setting orthorhombic
_symmetry_space_group_name_Hall 'P 2ac 2ab'
_symmetry_space_group_name_H-M 'P 21 21 21'
_atom_sites_solution_hydrogens geom
_atom_sites_solution_primary direct
_atom_sites_solution_secondary difmap
_audit_creation_method SHELXL-97
_cell_angle_alpha 90.00
_cell_angle_beta 90.00
_cell_angle_gamma 90.00
_cell_formula_units_Z 4
_cell_length_a 6.19320(10)
_cell_length_b 10.74610(10)
_cell_length_c 33.0458(3)
_cell_measurement_reflns_used 7464
_cell_measurement_temperature 295(2)
_cell_measurement_theta_max 67.20
_cell_measurement_theta_min 2.67
_cell_volume 2199.29(5)
_computing_cell_refinement 'SAINT (Bruker, 2001)'
_computing_data_collection 'SMART (Bruker, 2001)'
_computing_data_reduction SAINT
_computing_molecular_graphics 'SHELXTL (Bruker, 2001)'
_computing_publication_material 'SHELXTL (Bruker, 2001)'
_computing_structure_refinement 'SHELXTL (Sheldrick, 1997)'
_computing_structure_solution 'SHELXTL (Sheldrick, 1997)'
_diffrn_ambient_temperature 295(2)
_diffrn_measured_fraction_theta_full 0.963
_diffrn_measured_fraction_theta_max 0.963
_diffrn_measurement_device_type 'BrukerCCD area-detector'
_diffrn_measurement_method \w
_diffrn_radiation_monochromator 'Gobel mirrors'
_diffrn_radiation_source '5Kw rotating anode'
_diffrn_radiation_type CuK\a
_diffrn_radiation_wavelength 1.54178
_diffrn_reflns_av_R_equivalents 0.0270
_diffrn_reflns_av_sigmaI/netI 0.0384
_diffrn_reflns_limit_h_max 7
_diffrn_reflns_limit_h_min -7
_diffrn_reflns_limit_k_max 12
_diffrn_reflns_limit_k_min -12
_diffrn_reflns_limit_l_max 36
_diffrn_reflns_limit_l_min -39
_diffrn_reflns_number 9443
_diffrn_reflns_theta_full 67.20
_diffrn_reflns_theta_max 67.20
_diffrn_reflns_theta_min 2.67
_diffrn_standards_decay_% none
_diffrn_standards_interval_time variable
_diffrn_standards_number 61
_exptl_absorpt_coefficient_mu 2.699
_exptl_absorpt_correction_T_max 0.8762
_exptl_absorpt_correction_T_min 0.3950
_exptl_absorpt_correction_type integration
_exptl_absorpt_process_details
;
a face-indexed absorption correction was followed by a SADABS (Bruker, 2001)
correction
;
_exptl_crystal_colour colorless
_exptl_crystal_density_diffrn 1.339
_exptl_crystal_density_method 'not measured'
_exptl_crystal_description rod
_exptl_crystal_F_000 920
_exptl_crystal_size_max 0.48
_exptl_crystal_size_mid 0.08
_exptl_crystal_size_min 0.03
_refine_diff_density_max 0.296
_refine_diff_density_min -0.391
_refine_ls_abs_structure_details 'Flack (1983)'
_refine_ls_abs_structure_Flack 0.004(19)
_refine_ls_extinction_coef 0.0194(8)
_refine_ls_extinction_expression Fc^*^=kFc[1+0.001xFc^2^\l^3^/sin(2\q)]^-1/4^
_refine_ls_extinction_method SHELXTL
_refine_ls_goodness_of_fit_ref 1.093
_refine_ls_hydrogen_treatment mixed
_refine_ls_matrix_type full
_refine_ls_number_parameters 254
_refine_ls_number_reflns 3605
_refine_ls_number_restraints 0
_refine_ls_restrained_S_all 1.093
_refine_ls_R_factor_all 0.0434
_refine_ls_R_factor_gt 0.0414
_refine_ls_shift/su_max 0.002
_refine_ls_shift/su_mean 0.000
_refine_ls_structure_factor_coef Fsqd
_refine_ls_weighting_details 'calc w = 1/[\s^2^(Fo^2^)+(0.0689P)^2^+0.0827P] where P = (Fo^2^+2Fc^2^)/3'
_refine_ls_weighting_scheme calc
_refine_ls_wR_factor_gt 0.1029
_refine_ls_wR_factor_ref 0.1052
_reflns_number_gt 3330
_reflns_number_total 3605
_reflns_threshold_expression I>2\s(I'
_cod_data_source_file sk1544.cif
_cod_data_source_block III
_cod_depositor_comments
;
The following automatic conversions were performed:
'_symmetry_cell_setting' value 'Orthorhombic' changed to 'orthorhombic'
according to '/home/saulius/struct/CIF-dictionaries/cif_core.dic'
dictionary named 'cif_core.dic' version 2.4.1 from 2010-06-29.

Automatic conversion script
Id: cif_fix_enum 1527 2010-12-29 10:47:43Z saulius 

The following automatic conversions were performed:

'_symmetry_cell_setting' value 'Orthorhombic' changed to
'orthorhombic' according to
/home/saulius/struct/CIF-dictionaries/cif_core.dic dictionary named
'cif_core.dic' version 2.4.1 from
2010-06-29.

'_geom_hbond_publ_flag' value 'Yes' changed to 'yes'
according to /home/saulius/struct/CIF-dictionaries/cif_core.dic
dictionary named 'cif_core.dic' version 2.4.1 from 2010-06-29.

Automatic conversion script
Id: cif_fix_values 1715 2011-07-08 13:25:40Z adriana 
;
_cod_database_code 2012771
_cod_database_fobs_code 2012771

loop_
_symmetry_equiv_pos_as_xyz
'x, y, z'
'-x+1/2, -y, z+1/2'
'-x, y+1/2, -z+1/2'
'x+1/2, -y+1/2, -z'

loop_
_atom_site_label
_atom_site_fract_x
_atom_site_fract_y
_atom_site_fract_z
_atom_site_U_iso_or_equiv
_atom_site_adp_type
_atom_site_calc_flag
_atom_site_refinement_flags
_atom_site_occupancy
_atom_site_disorder_assembly
_atom_site_disorder_group
_atom_site_type_symbol
Br1 0.37695(7) 0.64565(3) 0.904840(11) 0.09159(19) Uani d . 1 . . Br
N1 0.3654(4) 1.16624(19) 1.08489(6) 0.0602(5) Uani d . 1 . . N
C2 0.3255(5) 1.1133(2) 1.12504(8) 0.0638(6) Uani d . 1 . . C
H2A 0.4160 1.0406 1.1288 0.077 Uiso calc R 1 . . H
H2B 0.1760 1.0871 1.1269 0.077 Uiso calc R 1 . . H
C3 0.3731(5) 1.2076(3) 1.15828(7) 0.0629(6) Uani d . 1 . . C
H3A 0.3327 1.1692 1.1841 0.075 Uiso calc R 1 . . H
C3' 0.6091(6) 1.2382(4) 1.16058(14) 0.1041(13) Uani d . 1 . . C
H3'A 0.6329 1.2983 1.1816 0.156 Uiso calc R 1 . . H
H3'B 0.6561 1.2719 1.1352 0.156 Uiso calc R 1 . . H
H3'C 0.6895 1.1640 1.1664 0.156 Uiso calc R 1 . . H
C4 0.2237(4) 1.3200(2) 1.15186(7) 0.0541(5) Uani d . 1 . . C
H4A 0.0764 1.2867 1.1513 0.065 Uiso calc R 1 . . H
C5 0.2631(6) 1.3751(3) 1.11030(9) 0.0749(8) Uani d . 1 . . C
H5A 0.4094 1.4070 1.1087 0.090 Uiso calc R 1 . . H
H5B 0.1642 1.4436 1.1056 0.090 Uiso calc R 1 . . H
C6 0.2293(6) 1.2747(3) 1.07822(8) 0.0774(8) Uani d . 1 . . C
H6A 0.0791 1.2490 1.0784 0.093 Uiso calc R 1 . . H
H6B 0.2606 1.3093 1.0518 0.093 Uiso calc R 1 . . H
N7 0.2294(3) 1.41064(19) 1.18537(6) 0.0557(5) Uani d . 1 . . N
C8 0.1118(4) 1.3829(2) 1.21924(7) 0.0563(5) Uani d . 1 . . C
O8 0.0186(3) 1.28299(19) 1.22270(6) 0.0698(5) Uani d . 1 . . O
C9 0.0951(5) 1.4798(3) 1.25136(9) 0.0704(7) Uani d . 1 . . C
H9 0.1583 1.5574 1.2475 0.084 Uiso calc R 1 . . H
C10 -0.0074(6) 1.4561(4) 1.28480(10) 0.0883(10) Uani d . 1 . . C
H10A -0.0706 1.3786 1.2887 0.106 Uiso calc R 1 . . H
H10B -0.0176 1.5167 1.3048 0.106 Uiso calc R 1 . . H
C1A 0.3446(4) 1.5269(2) 1.18228(8) 0.0579(5) Uani d . 1 . . C
C2A 0.5383(5) 1.5417(3) 1.20331(10) 0.0758(8) Uani d . 1 . . C
H2AA 0.5987 1.4755 1.2174 0.091 Uiso calc R 1 . . H
C3A 0.6386(6) 1.6562(4) 1.20279(13) 0.0941(10) Uani d . 1 . . C
H3AA 0.7652 1.6677 1.2174 0.113 Uiso calc R 1 . . H
C4A 0.5542(6) 1.7533(3) 1.18097(12) 0.0896(10) Uani d . 1 . . C
H4AA 0.6249 1.8296 1.1805 0.108 Uiso calc R 1 . . H
C5A 0.3658(7) 1.7376(3) 1.15988(10) 0.0835(9) Uani d . 1 . . C
H5AA 0.3096 1.8032 1.1449 0.100 Uiso calc R 1 . . H
C6A 0.2588(5) 1.6247(3) 1.16082(9) 0.0673(7) Uani d . 1 . . C
H6AA 0.1292 1.6150 1.1470 0.081 Uiso calc R 1 . . H
C1' 0.3335(5) 1.0728(3) 1.05314(8) 0.0664(7) Uani d . 1 . . C
H1'A 0.1810 1.0670 1.0467 0.080 Uiso calc R 1 . . H
H1'B 0.3807 0.9922 1.0629 0.080 Uiso calc R 1 . . H
C2' 0.4597(5) 1.1063(3) 1.01494(8) 0.0683(7) Uani d . 1 . . C
H2'A 0.3947 1.1798 1.0023 0.082 Uiso calc R 1 . . H
O2' 0.6772(4) 1.1330(2) 1.02556(7) 0.0846(6) Uani d . 1 . . O
H2' 0.683(7) 1.161(4) 1.0484(14) 0.101 Uiso d . 1 . . H
C1B 0.4506(5) 0.9983(3) 0.98571(8) 0.0637(6) Uani d . 1 . . C
C6B 0.6066(6) 0.9079(3) 0.98542(9) 0.0741(7) Uani d . 1 . . C
H6BA 0.7273 0.9164 1.0019 0.089 Uiso calc R 1 . . H
C5B 0.5869(6) 0.8037(3) 0.96088(9) 0.0786(8) Uani d . 1 . . C
H5BA 0.6937 0.7428 0.9608 0.094 Uiso calc R 1 . . H
C4B 0.4094(5) 0.7918(3) 0.93692(8) 0.0680(7) Uani d . 1 . . C
C3B 0.2531(6) 0.8811(3) 0.93587(11) 0.0831(9) Uani d . 1 . . C
H3BA 0.1336 0.8724 0.9191 0.100 Uiso calc R 1 . . H
C2B 0.2756(6) 0.9852(3) 0.96038(10) 0.0799(8) Uani d . 1 . . C
H2BA 0.1707 1.0471 0.9597 0.096 Uiso calc R 1 . . H

loop_
_atom_site_aniso_label
_atom_site_aniso_U_11
_atom_site_aniso_U_22
_atom_site_aniso_U_33
_atom_site_aniso_U_12
_atom_site_aniso_U_13
_atom_site_aniso_U_23
Br1 0.1223(3) 0.0756(2) 0.0769(2) 0.01214(19) -0.00236(19) -0.01571(16)
N1 0.0760(13) 0.0550(11) 0.0498(10) -0.0080(10) 0.0017(9) 0.0027(8)
C2 0.0817(17) 0.0552(13) 0.0545(13) -0.0047(11) 0.0037(11) 0.0039(11)
C3 0.0745(15) 0.0626(14) 0.0515(12) 0.0012(13) -0.0071(12) 0.0051(11)
C3' 0.068(2) 0.120(3) 0.124(3) 0.021(2) -0.034(2) -0.043(2)
C4 0.0502(12) 0.0585(14) 0.0536(12) -0.0074(9) -0.0042(9) -0.0026(10)
C5 0.111(2) 0.0612(16) 0.0526(12) 0.0103(15) -0.0049(14) 0.0001(12)
C6 0.111(2) 0.0703(17) 0.0512(13) 0.0125(16) -0.0116(14) -0.0016(13)
N7 0.0622(11) 0.0546(11) 0.0504(10) -0.0065(8) -0.0036(9) 0.0005(9)
C8 0.0565(12) 0.0600(13) 0.0524(12) 0.0016(11) -0.0050(10) 0.0032(10)
O8 0.0745(12) 0.0695(12) 0.0655(11) -0.0136(9) 0.0042(9) 0.0035(9)
C9 0.0850(18) 0.0662(14) 0.0601(14) 0.0046(14) 0.0054(14) -0.0034(12)
C10 0.106(2) 0.083(2) 0.075(2) 0.0128(18) 0.0225(18) -0.0048(17)
C1A 0.0620(14) 0.0556(12) 0.0561(12) -0.0056(10) -0.0015(10) -0.0045(11)
C2A 0.0722(17) 0.0711(17) 0.0841(19) -0.0080(13) -0.0191(14) -0.0088(15)
C3A 0.081(2) 0.095(2) 0.106(2) -0.0223(19) -0.0166(18) -0.024(2)
C4A 0.100(2) 0.0711(19) 0.098(2) -0.0279(17) 0.0132(19) -0.0112(18)
C5A 0.109(2) 0.0616(16) 0.0797(18) -0.0117(18) 0.0044(19) 0.0041(14)
C6A 0.0739(16) 0.0617(16) 0.0664(15) -0.0038(13) -0.0034(12) -0.0007(13)
C1' 0.0823(17) 0.0607(14) 0.0562(13) -0.0111(12) 0.0082(12) -0.0051(12)
C2' 0.0871(19) 0.0646(15) 0.0532(13) -0.0026(13) 0.0036(12) 0.0049(12)
O2' 0.0914(15) 0.0886(15) 0.0736(12) -0.0244(12) 0.0116(11) -0.0032(12)
C1B 0.0771(16) 0.0642(15) 0.0498(12) 0.0046(12) 0.0050(11) 0.0052(12)
C6B 0.0760(17) 0.0798(18) 0.0665(16) 0.0104(15) -0.0043(14) -0.0036(14)
C5B 0.087(2) 0.0775(18) 0.0717(16) 0.0245(15) 0.0007(15) -0.0052(16)
C4B 0.0863(18) 0.0658(15) 0.0520(12) 0.0072(13) 0.0056(13) -0.0014(12)
C3B 0.087(2) 0.084(2) 0.0780(18) 0.0120(16) -0.0171(16) -0.0096(17)
C2B 0.0855(19) 0.0783(19) 0.0759(18) 0.0250(16) -0.0125(15) -0.0083(16)

loop_
_atom_type_symbol
_atom_type_description
_atom_type_scat_dispersion_real
_atom_type_scat_dispersion_imag
_atom_type_scat_source
C C 0.0181 0.0091 'International Tables Vol C Tables 4.2.6.8 and 6.1.1.4'
H H 0.0000 0.0000 'International Tables Vol C Tables 4.2.6.8 and 6.1.1.4'
N N 0.0311 0.0180 'International Tables Vol C Tables 4.2.6.8 and 6.1.1.4'
O O 0.0492 0.0322 'International Tables Vol C Tables 4.2.6.8 and 6.1.1.4'
Br Br -0.6763 1.2805 'International Tables Vol C Tables 4.2.6.8 and 6.1.1.4'

loop_
_geom_angle_atom_site_label_1
_geom_angle_atom_site_label_2
_geom_angle_atom_site_label_3
_geom_angle
_geom_angle_publ_flag
C6 N1 C2 110.5(2) yes
C6 N1 C1' 111.2(2) yes
C2 N1 C1' 111.1(2) yes
N1 C2 C3 111.2(2) ?
N1 C2 H2A 109.4 ?
C3 C2 H2A 109.4 ?
N1 C2 H2B 109.4 ?
C3 C2 H2B 109.4 ?
H2A C2 H2B 108.0 ?
C3' C3 C2 111.8(3) ?
C3' C3 C4 114.9(3) ?
C2 C3 C4 107.9(2) ?
C3' C3 H3A 107.3 ?
C2 C3 H3A 107.3 ?
C4 C3 H3A 107.3 ?
C3 C3' H3'A 109.5 ?
C3 C3' H3'B 109.5 ?
H3'A C3' H3'B 109.5 ?
C3 C3' H3'C 109.5 ?
H3'A C3' H3'C 109.5 ?
H3'B C3' H3'C 109.5 ?
N7 C4 C5 114.7(2) ?
N7 C4 C3 113.63(19) ?
C5 C4 C3 109.6(2) ?
N7 C4 H4A 106.0 ?
C5 C4 H4A 106.0 ?
C3 C4 H4A 106.0 ?
C4 C5 C6 109.3(2) ?
C4 C5 H5A 109.8 ?
C6 C5 H5A 109.8 ?
C4 C5 H5B 109.8 ?
C6 C5 H5B 109.8 ?
H5A C5 H5B 108.3 ?
N1 C6 C5 112.4(2) ?
N1 C6 H6A 109.1 ?
C5 C6 H6A 109.1 ?
N1 C6 H6B 109.1 ?
C5 C6 H6B 109.1 ?
H6A C6 H6B 107.9 ?
C8 N7 C1A 120.7(2) yes
C8 N7 C4 117.20(19) yes
C1A N7 C4 122.1(2) yes
O8 C8 N7 121.2(2) ?
O8 C8 C9 120.9(2) ?
N7 C8 C9 117.8(2) ?
C10 C9 C8 120.2(3) ?
C10 C9 H9 119.9 ?
C8 C9 H9 119.9 ?
C9 C10 H10A 120.0 ?
C9 C10 H10B 120.0 ?
H10A C10 H10B 120.0 ?
C6A C1A C2A 120.1(3) ?
C6A C1A N7 120.5(2) ?
C2A C1A N7 119.3(2) ?
C3A C2A C1A 118.9(3) ?
C3A C2A H2AA 120.6 ?
C1A C2A H2AA 120.6 ?
C4A C3A C2A 120.9(3) ?
C4A C3A H3AA 119.5 ?
C2A C3A H3AA 119.5 ?
C5A C4A C3A 119.9(3) ?
C5A C4A H4AA 120.1 ?
C3A C4A H4AA 120.1 ?
C4A C5A C6A 120.3(3) ?
C4A C5A H5AA 119.8 ?
C6A C5A H5AA 119.8 ?
C1A C6A C5A 119.8(3) ?
C1A C6A H6AA 120.1 ?
C5A C6A H6AA 120.1 ?
N1 C1' C2' 111.2(2) ?
N1 C1' H1'A 109.4 ?
C2' C1' H1'A 109.4 ?
N1 C1' H1'B 109.4 ?
C2' C1' H1'B 109.4 ?
H1'A C1' H1'B 108.0 ?
O2' C2' C1B 110.4(3) ?
O2' C2' C1' 109.2(2) ?
C1B C2' C1' 109.2(2) ?
O2' C2' H2'A 109.4 ?
C1B C2' H2'A 109.4 ?
C1' C2' H2'A 109.4 ?
C2' O2' H2' 110(3) ?
C6B C1B C2B 118.5(3) ?
C6B C1B C2' 121.5(3) ?
C2B C1B C2' 119.8(3) ?
C1B C6B C5B 121.0(3) ?
C1B C6B H6BA 119.5 ?
C5B C6B H6BA 119.5 ?
C4B C5B C6B 119.1(3) ?
C4B C5B H5BA 120.5 ?
C6B C5B H5BA 120.5 ?
C5B C4B C3B 121.5(3) ?
C5B C4B Br1 119.1(2) ?
C3B C4B Br1 119.4(2) ?
C4B C3B C2B 118.7(3) ?
C4B C3B H3BA 120.6 ?
C2B C3B H3BA 120.6 ?
C1B C2B C3B 121.1(3) ?
C1B C2B H2BA 119.4 ?
C3B C2B H2BA 119.4 ?

loop_
_geom_bond_atom_site_label_1
_geom_bond_atom_site_label_2
_geom_bond_site_symmetry_2
_geom_bond_distance
_geom_bond_publ_flag
Br1 C4B . 1.906(3) yes
N1 C6 . 1.455(4) yes
N1 C2 . 1.465(3) yes
N1 C1' . 1.466(3) yes
C2 C3 . 1.523(4) ?
C2 H2A . 0.9700 ?
C2 H2B . 0.9700 ?
C3 C3' . 1.500(5) ?
C3 C4 . 1.536(4) ?
C3 H3A . 0.9800 ?
C3' H3'A . 0.9600 ?
C3' H3'B . 0.9600 ?
C3' H3'C . 0.9600 ?
C4 N7 . 1.475(3) yes
C4 C5 . 1.515(4) ?
C4 H4A . 0.9800 ?
C5 C6 . 1.527(4) ?
C5 H5A . 0.9700 ?
C5 H5B . 0.9700 ?
C6 H6A . 0.9700 ?
C6 H6B . 0.9700 ?
N7 C8 . 1.368(3) yes
N7 C1A . 1.442(3) yes
C8 O8 . 1.224(3) ?
C8 C9 . 1.491(4) ?
C9 C10 . 1.300(4) yes
C9 H9 . 0.9300 ?
C10 H10A . 0.9300 ?
C10 H10B . 0.9300 ?
C1A C6A . 1.375(4) ?
C1A C2A . 1.396(4) ?
C2A C3A . 1.378(5) ?
C2A H2AA . 0.9300 ?
C3A C4A . 1.372(6) ?
C3A H3AA . 0.9300 ?
C4A C5A . 1.370(6) ?
C4A H4AA . 0.9300 ?
C5A C6A . 1.383(4) ?
C5A H5AA . 0.9300 ?
C6A H6AA . 0.9300 ?
C1' C2' . 1.528(4) ?
C1' H1'A . 0.9700 ?
C1' H1'B . 0.9700 ?
C2' O2' . 1.421(4) yes
C2' C1B . 1.511(4) ?
C2' H2'A . 0.9800 ?
O2' H2' . 0.81(4) ?
C1B C6B . 1.370(4) ?
C1B C2B . 1.377(4) ?
C6B C5B . 1.388(5) ?
C6B H6BA . 0.9300 ?
C5B C4B . 1.361(5) ?
C5B H5BA . 0.9300 ?
C4B C3B . 1.364(4) ?
C3B C2B . 1.388(5) ?
C3B H3BA . 0.9300 ?
C2B H2BA . 0.9300 ?

loop_
_geom_hbond_atom_site_label_D
_geom_hbond_atom_site_label_H
_geom_hbond_atom_site_label_A
_geom_hbond_distance_DH
_geom_hbond_distance_HA
_geom_hbond_distance_DA
_geom_hbond_angle_DHA
_geom_hbond_publ_flag
O2' H2' N1 0.81(4) 2.31(4) 2.775(3) 117(4) yes

loop_
_geom_torsion_atom_site_label_1
_geom_torsion_atom_site_label_2
_geom_torsion_atom_site_label_3
_geom_torsion_atom_site_label_4
_geom_torsion
C6 N1 C2 C3 -59.9(3)
C1' N1 C2 C3 176.2(2)
N1 C2 C3 C3' -67.0(4)
N1 C2 C3 C4 60.3(3)
C3' C3 C4 N7 -63.2(3)
C2 C3 C4 N7 171.4(2)
C3' C3 C4 C5 66.7(3)
C2 C3 C4 C5 -58.7(3)
N7 C4 C5 C6 -174.1(2)
C3 C4 C5 C6 56.7(3)
C2 N1 C6 C5 57.5(3)
C1' N1 C6 C5 -178.6(3)
C4 C5 C6 N1 -56.4(4)
C5 C4 N7 C8 153.2(2)
C3 C4 N7 C8 -79.6(3)
C5 C4 N7 C1A -23.8(3)
C3 C4 N7 C1A 103.4(3)
C1A N7 C8 O8 -177.8(2)
C4 N7 C8 O8 5.2(4)
C1A N7 C8 C9 4.0(3)
C4 N7 C8 C9 -173.1(2)
O8 C8 C9 C10 4.6(4)
N7 C8 C9 C10 -177.2(3)
C8 N7 C1A C6A -99.6(3)
C4 N7 C1A C6A 77.2(3)
C8 N7 C1A C2A 76.6(3)
C4 N7 C1A C2A -106.5(3)
C6A C1A C2A C3A 1.3(5)
N7 C1A C2A C3A -174.9(3)
C1A C2A C3A C4A -2.1(6)
C2A C3A C4A C5A 1.1(6)
C3A C4A C5A C6A 0.7(5)
C2A C1A C6A C5A 0.5(4)
N7 C1A C6A C5A 176.7(3)
C4A C5A C6A C1A -1.5(5)
C6 N1 C1' C2' 80.2(3)
C2 N1 C1' C2' -156.3(3)
N1 C1' C2' O2' 50.4(3)
N1 C1' C2' C1B 171.1(2)
O2' C2' C1B C6B 28.1(4)
C1' C2' C1B C6B -91.9(3)
O2' C2' C1B C2B -156.1(3)
C1' C2' C1B C2B 83.9(3)
C2B C1B C6B C5B -1.5(5)
C2' C1B C6B C5B 174.4(3)
C1B C6B C5B C4B -0.2(5)
C6B C5B C4B C3B 1.4(5)
C6B C5B C4B Br1 -177.5(2)
C5B C4B C3B C2B -1.0(5)
Br1 C4B C3B C2B 178.0(3)
C6B C1B C2B C3B 1.9(5)
C2' C1B C2B C3B -174.0(3)
C4B C3B C2B C1B -0.7(5)

loop_
_cod_related_entry_id
_cod_related_entry_database
_cod_related_entry_code
1 ChemSpider 21107426
